data_7232257
loop_
_publ_author_name
'Adjei, Jeanette A.'
'Lough, Alan J.'
'Gossage, Robert A.'

_publ_section_title
;
 Synthesis and characterisation of \k2-N,O-oxazoline-enolate complexes of
 nickel(ii): explorations in coordination chemistry and metal-mediated
 polymerisation
;
_journal_issue 7
_journal_name_full 'RSC Advances'
_journal_page_first 3956
_journal_paper_doi 10.1039/C8RA10304F
_journal_volume 9
_journal_year 2019
_chemical_formula_moiety 'C16 H18 F6 N2 Ni O4'
_chemical_formula_sum 'C16 H18 F6 N2 Ni O4'
_chemical_formula_weight 475.03
_space_group_crystal_system orthorhombic
_space_group_IT_number 61
_space_group_name_Hall '-P 2ac 2ab'
_space_group_name_H-M_alt 'P b c a'
_symmetry_space_group_name_Hall '-P 2ac 2ab'
_symmetry_space_group_name_H-M 'P b c a'
_atom_sites_solution_hydrogens geom
_audit_creation_method SHELXL-2016/6
_audit_update_record
;
2018-12-12 deposited with the CCDC.
2019-01-10 downloaded from the CCDC.
;
_cell_angle_alpha 90
_cell_angle_beta 90
_cell_angle_gamma 90
_cell_formula_units_Z 8
_cell_length_a 11.1193(4)
_cell_length_b 18.3316(8)
_cell_length_c 19.0410(8)
_cell_measurement_reflns_used 3329
_cell_measurement_temperature 150(2)
_cell_measurement_theta_max 26.09
_cell_measurement_theta_min 2.47
_cell_volume 3881.2(3)
_computing_cell_refinement APEX2
_computing_data_collection 'APEX2 (Bruker, 2014)'
_computing_data_reduction 'SAINT (Bruker, 2014)'
_computing_molecular_graphics 'PLATON (Spek, 2009)'
_computing_publication_material 'SHELXTL (Sheldrick, 2008)'
_computing_structure_refinement 'SHELXL-2016/6 (Sheldrick, 2016)'
_computing_structure_solution 'SHELXT (Sheldrick, 2015)'
_diffrn_ambient_temperature 150(2)
_diffrn_measured_fraction_theta_full 0.995
_diffrn_measured_fraction_theta_max 0.991
_diffrn_measurement_device_type 'Bruker Kappa APEX-DUO CCD'
_diffrn_measurement_method '\f and \w scans'
_diffrn_radiation_type MoK\a
_diffrn_radiation_wavelength 0.71073
_diffrn_reflns_av_R_equivalents 0.0721
_diffrn_reflns_av_unetI/netI 0.0499
_diffrn_reflns_Laue_measured_fraction_full 0.995
_diffrn_reflns_Laue_measured_fraction_max 0.991
_diffrn_reflns_limit_h_max 14
_diffrn_reflns_limit_h_min -12
_diffrn_reflns_limit_k_max 23
_diffrn_reflns_limit_k_min -22
_diffrn_reflns_limit_l_max 23
_diffrn_reflns_limit_l_min -24
_diffrn_reflns_number 26354
_diffrn_reflns_point_group_measured_fraction_full 0.995
_diffrn_reflns_point_group_measured_fraction_max 0.991
_diffrn_reflns_theta_full 25.242
_diffrn_reflns_theta_max 27.524
_diffrn_reflns_theta_min 2.139
_diffrn_source 'sealed tube with Bruker Triumph monochromator'
_exptl_absorpt_coefficient_mu 1.081
_exptl_absorpt_correction_T_max 0.7456
_exptl_absorpt_correction_T_min 0.6878
_exptl_absorpt_correction_type multi-scan
_exptl_absorpt_process_details 'SADABS (Bruker, 2014)'
_exptl_crystal_colour purple
_exptl_crystal_density_diffrn 1.626
_exptl_crystal_description needle
_exptl_crystal_F_000 1936
_exptl_crystal_size_max 0.300
_exptl_crystal_size_mid 0.150
_exptl_crystal_size_min 0.050
_refine_diff_density_max 0.331
_refine_diff_density_min -0.279
_refine_diff_density_rms 0.064
_refine_ls_extinction_method none
_refine_ls_goodness_of_fit_ref 0.993
_refine_ls_hydrogen_treatment constr
_refine_ls_matrix_type full
_refine_ls_number_parameters 294
_refine_ls_number_reflns 4427
_refine_ls_number_restraints 51
_refine_ls_restrained_S_all 1.001
_refine_ls_R_factor_all 0.0735
_refine_ls_R_factor_gt 0.0386
_refine_ls_shift/su_max 0.001
_refine_ls_shift/su_mean 0.000
_refine_ls_structure_factor_coef Fsqd
_refine_ls_weighting_details 'w=1/[\s^2^(Fo^2^)+(0.0239P)^2^+3.0323P] where P=(Fo^2^+2Fc^2^)/3'
_refine_ls_weighting_scheme calc
_refine_ls_wR_factor_gt 0.0679
_refine_ls_wR_factor_ref 0.0789
_reflns_Friedel_coverage 0.000
_reflns_number_gt 3021
_reflns_number_total 4427
_reflns_threshold_expression 'I > 2\s(I)'
_cod_data_source_file c8ra10304f2.cif
_cod_data_source_block d18100
_cod_database_code 7232257
_shelx_shelxl_version_number 2016/6
_shelx_space_group_comment
; 
The symmetry employed for this shelxl refinement is uniquely defined 
by the following loop, which should always be used as a source of 
symmetry information in preference to the above space-group names. 
They are only intended as comments. 
;
_shelx_estimated_absorpt_t_min 0.737
_shelx_estimated_absorpt_t_max 0.948

loop_
_space_group_symop_operation_xyz
'x, y, z'
'x+1/2, -y+1/2, -z'
'-x, y+1/2, -z+1/2'
'-x+1/2, -y, z+1/2'
'-x, -y, -z'
'-x-1/2, y-1/2, z'
'x, -y-1/2, z-1/2'
'x-1/2, y, -z-1/2'

loop_
_atom_site_label
_atom_site_type_symbol
_atom_site_fract_x
_atom_site_fract_y
_atom_site_fract_z
_atom_site_U_iso_or_equiv
_atom_site_adp_type
_atom_site_occupancy
_atom_site_site_symmetry_order
_atom_site_calc_flag
_atom_site_refinement_flags_posn
_atom_site_refinement_flags_adp
_atom_site_refinement_flags_occupancy
_atom_site_disorder_assembly
_atom_site_disorder_group
Ni1 Ni 0.38361(3) 0.16466(2) 0.37389(2) 0.02088(9) Uani 1 1 d . . . . .
F1 F 0.14331(14) 0.33919(10) 0.27147(12) 0.0625(6) Uani 1 1 d . . . . .
F2 F 0.27487(16) 0.37553(9) 0.19818(9) 0.0462(4) Uani 1 1 d . . . . .
F3 F 0.29851(18) 0.39850(9) 0.30678(10) 0.0562(5) Uani 1 1 d . . . . .
F4 F 0.1856(16) -0.0057(12) 0.5584(4) 0.067(3) Uani 0.51(4) 1 d D U P A 1
F5 F 0.2786(12) -0.0663(5) 0.4825(14) 0.073(3) Uani 0.51(4) 1 d D U P A 1
F6 F 0.1230(9) -0.0033(11) 0.4551(9) 0.049(3) Uani 0.51(4) 1 d D U P A 1
F4A F 0.1117(9) 0.0050(13) 0.4702(11) 0.061(4) Uani 0.49(4) 1 d D U P A 2
F5A F 0.217(2) -0.0243(12) 0.5582(4) 0.077(4) Uani 0.49(4) 1 d D U P A 2
F6A F 0.2652(15) -0.0593(6) 0.4547(10) 0.064(3) Uani 0.49(4) 1 d D U P A 2
O1 O 0.31269(15) 0.25156(9) 0.33598(10) 0.0282(4) Uani 1 1 d . . . . .
O2 O 0.50087(19) 0.14931(11) 0.17055(10) 0.0435(5) Uani 1 1 d . . . . .
O3 O 0.29085(14) 0.08672(9) 0.41502(9) 0.0262(4) Uani 1 1 d . . . . .
O4 O 0.51545(16) 0.17095(11) 0.57495(9) 0.0332(4) Uani 1 1 d . . . . .
N1 N 0.45506(17) 0.13828(11) 0.28444(11) 0.0225(5) Uani 1 1 d . . . . .
N2 N 0.46716(17) 0.18438(11) 0.46132(11) 0.0220(5) Uani 1 1 d . . . . .
C1 C 0.3266(2) 0.27611(13) 0.27330(14) 0.0242(6) Uani 1 1 d . . . . .
C2 C 0.3882(2) 0.24576(13) 0.21960(14) 0.0275(6) Uani 1 1 d . . . . .
H2A H 0.392292 0.270475 0.175813 0.033 Uiso 1 1 calc R U . . .
C3 C 0.4473(2) 0.17733(14) 0.22758(14) 0.0264(6) Uani 1 1 d . . . . .
C4 C 0.5378(3) 0.07542(17) 0.18882(17) 0.0511(9) Uani 1 1 d . . . . .
H4A H 0.621074 0.065822 0.172897 0.061 Uiso 1 1 calc R U . . .
H4B H 0.483464 0.038998 0.167220 0.061 Uiso 1 1 calc R U . . .
C5 C 0.5296(2) 0.07269(13) 0.26870(14) 0.0271(6) Uani 1 1 d . . . . .
C6 C 0.2611(2) 0.34769(15) 0.26194(15) 0.0334(6) Uani 1 1 d . . . . .
C7 C 0.6502(2) 0.08181(18) 0.3044(2) 0.0529(10) Uani 1 1 d . . . . .
H7A H 0.700898 0.039379 0.294179 0.079 Uiso 1 1 calc R U . . .
H7B H 0.638384 0.085880 0.355228 0.079 Uiso 1 1 calc R U . . .
H7C H 0.689452 0.126067 0.286835 0.079 Uiso 1 1 calc R U . . .
C8 C 0.4675(3) 0.00350(15) 0.29355(18) 0.0435(8) Uani 1 1 d . . . . .
H8A H 0.515039 -0.039046 0.279424 0.065 Uiso 1 1 calc R U . . .
H8B H 0.387254 0.000459 0.272433 0.065 Uiso 1 1 calc R U . . .
H8C H 0.460058 0.004467 0.344831 0.065 Uiso 1 1 calc R U . . .
C9 C 0.3013(2) 0.06259(13) 0.47787(14) 0.0241(5) Uani 1 1 d . . . . .
C10 C 0.3733(2) 0.08768(14) 0.53012(13) 0.0276(6) Uani 1 1 d . . . . .
H10A H 0.371401 0.064499 0.574728 0.033 Uiso 1 1 calc R U . . .
C11 C 0.4519(2) 0.14820(13) 0.51934(13) 0.0241(6) Uani 1 1 d . . . . .
C12 C 0.5993(2) 0.22531(15) 0.54853(14) 0.0325(6) Uani 1 1 d . . . . .
H12A H 0.680981 0.204377 0.543559 0.039 Uiso 1 1 calc R U . . .
H12B H 0.603271 0.267861 0.580459 0.039 Uiso 1 1 calc R U . . .
C13 C 0.5487(2) 0.24729(14) 0.47707(15) 0.0267(6) Uani 1 1 d . . . . .
C14 C 0.2228(2) -0.00377(15) 0.49217(14) 0.0350(7) Uani 1 1 d D . . . .
C15 C 0.6445(3) 0.25391(18) 0.42102(17) 0.0445(8) Uani 1 1 d . . . . .
H15A H 0.699165 0.293936 0.432968 0.067 Uiso 1 1 calc R U . . .
H15B H 0.606381 0.263877 0.375604 0.067 Uiso 1 1 calc R U . . .
H15C H 0.689869 0.208186 0.418174 0.067 Uiso 1 1 calc R U . . .
C16 C 0.4728(3) 0.31674(15) 0.48191(17) 0.0416(8) Uani 1 1 d . . . . .
H16A H 0.525243 0.358491 0.491690 0.062 Uiso 1 1 calc R U . . .
H16B H 0.413824 0.311597 0.519835 0.062 Uiso 1 1 calc R U . . .
H16C H 0.430764 0.324616 0.437319 0.062 Uiso 1 1 calc R U . . .

loop_
_atom_site_aniso_label
_atom_site_aniso_U_11
_atom_site_aniso_U_22
_atom_site_aniso_U_33
_atom_site_aniso_U_23
_atom_site_aniso_U_13
_atom_site_aniso_U_12
Ni1 0.02359(15) 0.02377(15) 0.01527(15) 0.00267(14) 0.00105(14) -0.00213(14)
F1 0.0330(9) 0.0520(11) 0.1026(17) 0.0302(12) 0.0101(10) 0.0149(8)
F2 0.0647(11) 0.0359(10) 0.0381(10) 0.0164(8) -0.0044(9) 0.0044(8)
F3 0.0867(13) 0.0312(10) 0.0507(12) -0.0087(9) -0.0123(11) 0.0128(9)
F4 0.068(6) 0.089(9) 0.043(4) 0.023(3) 0.012(3) -0.035(5)
F5 0.049(3) 0.022(2) 0.149(9) 0.022(4) 0.022(6) 0.006(2)
F6 0.045(4) 0.057(6) 0.046(4) 0.025(4) -0.014(4) -0.030(4)
F4A 0.029(3) 0.058(5) 0.096(9) 0.025(6) 0.007(4) -0.005(3)
F5A 0.105(10) 0.077(7) 0.051(4) 0.045(4) -0.021(4) -0.045(6)
F6A 0.080(5) 0.021(3) 0.091(7) -0.003(3) 0.024(5) -0.011(3)
O1 0.0309(10) 0.0295(10) 0.0240(11) 0.0053(8) 0.0064(8) 0.0068(7)
O2 0.0675(14) 0.0374(12) 0.0256(11) 0.0010(9) 0.0188(10) 0.0088(10)
O3 0.0256(9) 0.0302(10) 0.0227(10) 0.0060(8) -0.0015(8) -0.0073(8)
O4 0.0349(10) 0.0440(12) 0.0208(10) -0.0056(9) -0.0068(8) -0.0001(9)
N1 0.0229(10) 0.0224(11) 0.0223(12) -0.0004(9) 0.0017(9) 0.0004(8)
N2 0.0208(10) 0.0210(11) 0.0243(12) -0.0022(9) -0.0007(9) 0.0000(8)
C1 0.0228(12) 0.0256(14) 0.0243(14) 0.0055(12) -0.0023(11) -0.0046(10)
C2 0.0356(14) 0.0275(14) 0.0194(14) 0.0055(10) 0.0024(12) -0.0023(12)
C3 0.0295(13) 0.0286(15) 0.0212(14) -0.0009(11) 0.0057(11) -0.0042(11)
C4 0.072(2) 0.0389(19) 0.042(2) -0.0029(15) 0.0173(18) 0.0108(16)
C5 0.0244(13) 0.0243(13) 0.0325(16) -0.0031(12) 0.0061(11) 0.0018(10)
C6 0.0363(15) 0.0284(15) 0.0354(16) 0.0055(13) 0.0003(13) 0.0005(12)
C7 0.0255(15) 0.050(2) 0.083(3) -0.0228(19) -0.0061(16) 0.0098(13)
C8 0.0370(16) 0.0294(16) 0.064(2) 0.0009(16) 0.0085(15) -0.0007(13)
C9 0.0241(13) 0.0212(13) 0.0271(15) 0.0047(11) 0.0064(11) 0.0037(10)
C10 0.0351(14) 0.0308(14) 0.0169(13) 0.0064(11) 0.0002(12) 0.0035(12)
C11 0.0265(13) 0.0274(14) 0.0185(14) -0.0036(11) -0.0013(11) 0.0077(10)
C12 0.0288(14) 0.0351(16) 0.0337(16) -0.0111(13) -0.0074(12) -0.0004(12)
C13 0.0247(13) 0.0268(14) 0.0287(16) -0.0076(11) -0.0018(12) -0.0054(11)
C14 0.0360(16) 0.0309(16) 0.0382(18) 0.0087(14) 0.0039(14) -0.0025(13)
C15 0.0387(17) 0.055(2) 0.0394(19) -0.0111(15) 0.0069(14) -0.0241(14)
C16 0.0440(17) 0.0267(15) 0.054(2) -0.0072(14) -0.0093(16) -0.0011(12)

loop_
_atom_type_symbol
_atom_type_description
_atom_type_scat_dispersion_real
_atom_type_scat_dispersion_imag
_atom_type_scat_source
C C 0.0033 0.0016 'International Tables Vol C Tables 4.2.6.8 and 6.1.1.4'
H H 0.0000 0.0000 'International Tables Vol C Tables 4.2.6.8 and 6.1.1.4'
N N 0.0061 0.0033 'International Tables Vol C Tables 4.2.6.8 and 6.1.1.4'
O O 0.0106 0.0060 'International Tables Vol C Tables 4.2.6.8 and 6.1.1.4'
F F 0.0171 0.0103 'International Tables Vol C Tables 4.2.6.8 and 6.1.1.4'
Ni Ni 0.3393 1.1124 'International Tables Vol C Tables 4.2.6.8 and 6.1.1.4'

loop_
_geom_angle_atom_site_label_1
_geom_angle_atom_site_label_2
_geom_angle_atom_site_label_3
_geom_angle
O1 Ni1 O3 123.24(7)
O1 Ni1 N2 111.40(8)
O3 Ni1 N2 92.62(8)
O1 Ni1 N1 92.58(8)
O3 Ni1 N1 113.00(8)
N2 Ni1 N1 127.11(8)
C1 O1 Ni1 126.23(16)
C3 O2 C4 106.7(2)
C9 O3 Ni1 125.91(16)
C11 O4 C12 106.14(19)
C3 N1 C5 108.3(2)
C3 N1 Ni1 124.48(17)
C5 N1 Ni1 127.24(17)
C11 N2 C13 107.6(2)
C11 N2 Ni1 124.88(17)
C13 N2 Ni1 127.24(17)
O1 C1 C2 128.3(2)
O1 C1 C6 112.2(2)
C2 C1 C6 119.5(2)
C1 C2 C3 121.1(2)
C1 C2 H2A 119.5
C3 C2 H2A 119.5
N1 C3 O2 115.7(2)
N1 C3 C2 127.2(2)
O2 C3 C2 117.1(2)
O2 C4 C5 104.6(2)
O2 C4 H4A 110.8
C5 C4 H4A 110.8
O2 C4 H4B 110.8
C5 C4 H4B 110.8
H4A C4 H4B 108.9
N1 C5 C7 108.3(2)
N1 C5 C8 111.0(2)
C7 C5 C8 110.8(3)
N1 C5 C4 102.0(2)
C7 C5 C4 113.0(3)
C8 C5 C4 111.4(3)
F2 C6 F3 106.4(2)
F2 C6 F1 106.5(2)
F3 C6 F1 107.6(2)
F2 C6 C1 114.1(2)
F3 C6 C1 111.4(2)
F1 C6 C1 110.6(2)
C5 C7 H7A 109.5
C5 C7 H7B 109.5
H7A C7 H7B 109.5
C5 C7 H7C 109.5
H7A C7 H7C 109.5
H7B C7 H7C 109.5
C5 C8 H8A 109.5
C5 C8 H8B 109.5
H8A C8 H8B 109.5
C5 C8 H8C 109.5
H8A C8 H8C 109.5
H8B C8 H8C 109.5
O3 C9 C10 128.4(2)
O3 C9 C14 113.0(2)
C10 C9 C14 118.6(2)
C9 C10 C11 121.3(2)
C9 C10 H10A 119.4
C11 C10 H10A 119.4
N2 C11 O4 116.4(2)
N2 C11 C10 126.8(2)
O4 C11 C10 116.8(2)
O4 C12 C13 104.61(19)
O4 C12 H12A 110.8
C13 C12 H12A 110.8
O4 C12 H12B 110.8
C13 C12 H12B 110.8
H12A C12 H12B 108.9
N2 C13 C15 110.3(2)
N2 C13 C12 101.5(2)
C15 C13 C12 113.0(2)
N2 C13 C16 108.6(2)
C15 C13 C16 111.4(3)
C12 C13 C16 111.7(2)
F5A C14 F4A 107.2(11)
F6 C14 F5 109.2(11)
F6 C14 F4 104.3(10)
F5 C14 F4 104.9(8)
F5A C14 F6A 108.1(8)
F4A C14 F6A 104.9(11)
F5A C14 C9 115.2(9)
F4A C14 C9 112.6(10)
F6 C14 C9 112.5(9)
F5 C14 C9 113.6(6)
F4 C14 C9 111.7(9)
F6A C14 C9 108.2(7)
C13 C15 H15A 109.5
C13 C15 H15B 109.5
H15A C15 H15B 109.5
C13 C15 H15C 109.5
H15A C15 H15C 109.5
H15B C15 H15C 109.5
C13 C16 H16A 109.5
C13 C16 H16B 109.5
H16A C16 H16B 109.5
C13 C16 H16C 109.5
H16A C16 H16C 109.5
H16B C16 H16C 109.5

loop_
_geom_bond_atom_site_label_1
_geom_bond_atom_site_label_2
_geom_bond_distance
Ni1 O1 1.9185(17)
Ni1 O3 1.9284(16)
Ni1 N2 1.940(2)
Ni1 N1 1.941(2)
F1 C6 1.331(3)
F2 C6 1.326(3)
F3 C6 1.330(3)
F4 C14 1.327(6)
F5 C14 1.316(6)
F6 C14 1.315(6)
F4A C14 1.314(6)
F5A C14 1.314(6)
F6A C14 1.329(6)
O1 C1 1.285(3)
O2 C3 1.341(3)
O2 C4 1.457(3)
O3 C9 1.281(3)
O4 C11 1.339(3)
O4 C12 1.455(3)
N1 C3 1.301(3)
N1 C5 1.491(3)
N2 C11 1.300(3)
N2 C13 1.497(3)
C1 C2 1.351(3)
C1 C6 1.516(3)
C2 C3 1.424(3)
C2 H2A 0.9500
C4 C5 1.525(4)
C4 H4A 0.9900
C4 H4B 0.9900
C5 C7 1.513(4)
C5 C8 1.520(4)
C7 H7A 0.9800
C7 H7B 0.9800
C7 H7C 0.9800
C8 H8A 0.9800
C8 H8B 0.9800
C8 H8C 0.9800
C9 C10 1.357(3)
C9 C14 1.522(4)
C10 C11 1.427(4)
C10 H10A 0.9500
C12 C13 1.527(4)
C12 H12A 0.9900
C12 H12B 0.9900
C13 C15 1.513(4)
C13 C16 1.530(4)
C15 H15A 0.9800
C15 H15B 0.9800
C15 H15C 0.9800
C16 H16A 0.9800
C16 H16B 0.9800
C16 H16C 0.9800

loop_
_geom_torsion_atom_site_label_1
_geom_torsion_atom_site_label_2
_geom_torsion_atom_site_label_3
_geom_torsion_atom_site_label_4
_geom_torsion
Ni1 O1 C1 C2 3.2(4)
Ni1 O1 C1 C6 -177.88(16)
O1 C1 C2 C3 1.1(4)
C6 C1 C2 C3 -177.8(2)
C5 N1 C3 O2 2.6(3)
Ni1 N1 C3 O2 -178.83(16)
C5 N1 C3 C2 -177.6(2)
Ni1 N1 C3 C2 1.0(4)
C4 O2 C3 N1 8.4(3)
C4 O2 C3 C2 -171.4(2)
C1 C2 C3 N1 -3.3(4)
C1 C2 C3 O2 176.5(2)
C3 O2 C4 C5 -15.2(3)
C3 N1 C5 C7 107.7(3)
Ni1 N1 C5 C7 -70.8(3)
C3 N1 C5 C8 -130.5(2)
Ni1 N1 C5 C8 51.0(3)
C3 N1 C5 C4 -11.8(3)
Ni1 N1 C5 C4 169.76(19)
O2 C4 C5 N1 15.9(3)
O2 C4 C5 C7 -100.1(3)
O2 C4 C5 C8 134.4(2)
O1 C1 C6 F2 178.9(2)
C2 C1 C6 F2 -2.1(3)
O1 C1 C6 F3 58.5(3)
C2 C1 C6 F3 -122.5(3)
O1 C1 C6 F1 -61.1(3)
C2 C1 C6 F1 117.9(3)
Ni1 O3 C9 C10 3.7(4)
Ni1 O3 C9 C14 -174.84(15)
O3 C9 C10 C11 -0.5(4)
C14 C9 C10 C11 178.0(2)
C13 N2 C11 O4 -4.4(3)
Ni1 N2 C11 O4 -178.36(15)
C13 N2 C11 C10 174.5(2)
Ni1 N2 C11 C10 0.6(4)
C12 O4 C11 N2 -8.7(3)
C12 O4 C11 C10 172.3(2)
C9 C10 C11 N2 -1.8(4)
C9 C10 C11 O4 177.1(2)
C11 O4 C12 C13 17.4(3)
C11 N2 C13 C15 134.6(2)
Ni1 N2 C13 C15 -51.7(3)
C11 N2 C13 C12 14.7(2)
Ni1 N2 C13 C12 -171.62(16)
C11 N2 C13 C16 -103.1(3)
Ni1 N2 C13 C16 70.6(3)
O4 C12 C13 N2 -19.0(2)
O4 C12 C13 C15 -137.0(2)
O4 C12 C13 C16 96.5(2)
O3 C9 C14 F5A -170.8(13)
C10 C9 C14 F5A 10.5(13)
O3 C9 C14 F4A -47.4(12)
C10 C9 C14 F4A 133.9(12)
O3 C9 C14 F6 -30.9(10)
C10 C9 C14 F6 150.4(10)
O3 C9 C14 F5 93.8(13)
C10 C9 C14 F5 -84.9(13)
O3 C9 C14 F4 -147.8(10)
C10 C9 C14 F4 33.5(10)
O3 C9 C14 F6A 68.1(10)
C10 C9 C14 F6A -110.6(10)
